data_7051050
loop_
_publ_author_name
'C\'edric Klein'
'Ernest Graf'
'Mir Wais Hosseini'
'Andr\'e De Cian'

_publ_section_title
;
 Design and structural analysis of interpenetrated 3-D co-ordination
 networks formed by self-assembly using tetrapyridinoocyclophane and
 silver cations
;
_journal_issue 2
_journal_name_full 'New J. Chem.'
_journal_page_first 207
_journal_page_last 209
_journal_paper_doi 10.1039/b008259g
_journal_volume 25
_journal_year 2001
_chemical_formula_moiety 'C36 H44 Ag Cl2 F6 N2 O5 P'
_chemical_formula_sum 'C36 H44 Ag Cl2 F6 N2 O5 P'
_chemical_formula_weight 908.50
_chemical_name_systematic ' ?'
_space_group_IT_number 142
_symmetry_cell_setting tetragonal
_symmetry_space_group_name_Hall '-I 4bd 2c'
_symmetry_space_group_name_H-M 'I 41/a c d :2'
_cell_angle_alpha 90
_cell_angle_beta 90
_cell_angle_gamma 90
_cell_formula_units_Z 32
_cell_length_a 24.4478(4)
_cell_length_b 24.4478(4)
_cell_length_c 68.740(1)
_cell_measurement_reflns_used 23000
_cell_measurement_temperature 173
_cell_measurement_theta_max 27.5
_cell_measurement_theta_min 1.4
_cell_volume 41085.5(11)
_computing_publication_material CIFGEN_IN_OpenMoleN_(_1997)
_computing_structure_refinement LSFM_OpenMoleN_(_1997)
_computing_structure_solution Direct_methods_(SIR,_Burla_et_al.,_1989)
_diffrn_ambient_temperature 173
_diffrn_measurement_details
;
  23000 reflections were collected using program Collect
 ("Collect" Data collection software, Nonius B.V., 1998)
 The conditions were as follow : crystal to detector distance =  42. mm.
 Scan angle =  0.5 deg 1 scans of   60 sec per frame.
 Data collection was divided into  2 set(s)
 with the following starting angles and number of frames :

 Set 1 Theta =    0.00 Omega =    0.00 Kappa =    0.00  210 frames
 Set 2 Theta =   -8.50 Kappa =  -62.50 Phi   =    0.00  180 frames
 Friedel pairs were averaged. Internal R = 0.13
;
_diffrn_measurement_device_type KappaCCD
_diffrn_measurement_method '\p scans'
_diffrn_radiation_monochromator graphite
_diffrn_radiation_type Mo-K\a
_diffrn_radiation_wavelength 0.71073
_diffrn_reflns_av_R_equivalents 0.130
_diffrn_reflns_av_sigmaI/netI 0.333
_diffrn_reflns_limit_h_max 31
_diffrn_reflns_limit_h_min 0
_diffrn_reflns_limit_k_max 22
_diffrn_reflns_limit_k_min -21
_diffrn_reflns_limit_l_max 89
_diffrn_reflns_limit_l_min 0
_diffrn_reflns_number 23000
_diffrn_reflns_theta_max 27.47
_diffrn_reflns_theta_min 2.5
_diffrn_source xray_tube
_diffrn_standards_decay_% 0
_exptl_absorpt_coefficient_mu 0.582
_exptl_absorpt_correction_type none
_exptl_crystal_colour colorless
_exptl_crystal_density_diffrn 1.17
_exptl_crystal_density_method none
_exptl_crystal_description prism
_exptl_crystal_F_000 14848
_exptl_crystal_size_max 0.20
_exptl_crystal_size_mid 0.15
_exptl_crystal_size_min 0.12
_refine_diff_density_max 0.632
_refine_diff_density_min -0.483
_refine_ls_extinction_method none
_refine_ls_goodness_of_fit_all 25.920
_refine_ls_goodness_of_fit_ref 1.179
_refine_ls_hydrogen_treatment noref
_refine_ls_matrix_type full
_refine_ls_number_constraints 10
_refine_ls_number_parameters 359
_refine_ls_number_reflns 3533
_refine_ls_number_restraints 26
_refine_ls_R_factor_all 0.291
_refine_ls_R_factor_gt 0.134
_refine_ls_shift/esd_mean 0.002
_refine_ls_shift/su_max 0.023
_refine_ls_structure_factor_coef F
_refine_ls_weighting_details 'w = 4Fo^2^/(\s^2^(Fo^2^)+0.0004 Fo^4^)+1.0'
_refine_ls_weighting_scheme calc
_refine_ls_wR_factor_all 0.798
_refine_ls_wR_factor_ref 0.173
_reflns_number_gt 3533
_reflns_number_total 12779
_reflns_threshold_expression >3.0\s(I)
_cod_data_source_file b008259g.txt
_cod_data_source_block st587
_cod_depositor_comments
;
The following automatic conversions were performed:

'_refine_ls_weighting_scheme' value '4Fo^2^/(\s^2^(Fo^2^)+0.0004
Fo^4^)+1.0' was changed to 'calc'. New tag
'_refine_ls_weighting_details' was created. The value of the new tag
was set to 'w = 4Fo^2^/(\s^2^(Fo^2^)+0.0004 Fo^4^)+1.0'.

Automatic conversion script
Id: cif_fix_values 3143 2015-03-26 13:38:13Z robertas 
;
_cod_original_cell_volume 41085(2)
_cod_original_sg_symbol_H-M 'I 41/a c d'
_cod_database_code 7051050

loop_
_symmetry_equiv_pos_as_xyz
x,y,z
1/2-x,-y,1/2+z
1/4-y,3/4+x,1/4+z
1/4+y,1/4-x,3/4+z
1/2-x,+y,-z
+x,-y,1/2-z
1/4+y,3/4+x,3/4-z
1/4-y,1/4-x,1/4-z
-x,-y,-z
1/2+x,+y,1/2-z
1/4+y,3/4-x,1/4-z
1/4-y,1/4+x,3/4-z
1/2+x,-y,+z
-x,+y,1/2+z
1/4-y,3/4-x,3/4+z
1/4+y,1/4+x,1/4+z
1/2+x,1/2+y,1/2+z
-x,1/2-y,+z
3/4-y,1/4+x,3/4+z
3/4+y,3/4-x,1/4+z
-x,1/2+y,1/2-z
1/2+x,1/2-y,-z
3/4+y,1/4+x,1/4-z
3/4-y,3/4-x,3/4-z
1/2-x,1/2-y,1/2-z
+x,1/2+y,-z
3/4+y,1/4-x,3/4-z
3/4-y,3/4+x,1/4-z
+x,1/2-y,1/2+z
1/2-x,1/2+y,+z
3/4-y,1/4-x,1/4+z
3/4+y,3/4+x,3/4+z

loop_
_atom_site_aniso_label
_atom_site_aniso_U_11
_atom_site_aniso_U_22
_atom_site_aniso_U_33
_atom_site_aniso_U_12
_atom_site_aniso_U_13
_atom_site_aniso_U_23
_atom_site_aniso_type_symbol
AG 0.065(1) 0.128(2) 0.0309(5) -0.000(1) -0.000(1) 0.0456(8) Ag
N1 0.06(1) 0.12(2) 0.024(7) 0.02(1) -0.01(1) 0.027(9) N
C1 0.11(2) 0.07(2) 0.04(1) -0.03(2) -0.01(1) 0.02(1) C
C2 0.11(2) 0.08(2) 0.06(1) -0.07(2) -0.03(1) 0.04(1) C
C3 0.03(1) 0.05(1) 0.033(8) 0.01(1) -0.00(1) 0.02(1) C
C4 0.07(2) 0.09(2) 0.020(9) 0.02(2) 0.01(1) 0.01(1) C
C5 0.08(2) 0.09(2) 0.032(9) 0.03(2) 0.01(1) 0.03(1) C
N2 0.05(1) 0.10(2) 0.034(8) -0.02(1) -0.00(1) 0.032(9) N
C6 0.07(2) 0.04(1) 0.04(1) -0.02(1) -0.00(1) 0.02(1) C
C7 0.08(2) 0.06(2) 0.023(8) -0.03(1) -0.00(1) 0.01(1) C
C8 0.05(1) 0.07(2) 0.022(8) -0.01(1) -0.01(1) 0.025(9) C
C9 0.09(2) 0.06(2) 0.04(1) 0.00(2) 0.02(1) 0.01(1) C
C10 0.08(2) 0.13(3) 0.03(1) -0.01(2) 0.01(1) 0.03(1) C
C11 0.03(1) 0.08(2) 0.030(8) -0.00(1) 0.01(1) 0.033(9) C
C12 0.04(1) 0.06(2) 0.04(1) 0.02(1) -0.01(1) 0.02(1) C
C13 0.06(2) 0.07(2) 0.026(9) 0.01(1) 0.01(1) 0.03(1) C
C14 0.05(1) 0.03(1) 0.025(7) 0.00(1) -0.01(1) 0.011(9) C
C15 0.04(1) 0.05(2) 0.033(9) -0.00(1) -0.02(1) 0.01(1) C
C16 0.04(1) 0.06(2) 0.024(9) 0.00(1) -0.00(1) 0.02(1) C
C17 0.06(2) 0.09(2) 0.05(1) 0.02(2) 0.01(1) 0.05(1) C
C18 0.05(2) 0.06(2) 0.023(8) 0.01(1) 0.00(1) 0.00(1) C
C19 0.01(1) 0.10(2) 0.05(1) 0.01(1) 0.01(1) 0.01(1) C
C20 0.06(1) 0.0553 0.04(1) -0.01(2) -0.02(1) 0.0161 C
C21 0.04(1) 0.05(2) 0.03(1) 0.02(1) 0.01(1) 0.00(1) C
C22 0.03(1) 0.05(1) 0.022(8) -0.01(1) 0.009(9) 0.00(1) C
C23 0.04(1) 0.03(1) 0.034(9) -0.00(1) 0.01(1) -0.022(9) C
C24 0.05(1) 0.03(1) 0.027(8) 0.00(1) 0.021(9) -0.003(9) C
C25 0.05(1) 0.07(2) 0.021(7) -0.01(1) 0.00(1) 0.02(1) C
C26 0.05(2) 0.04(1) 0.027(9) 0.00(1) 0.00(1) -0.01(1) C
C27 0.04(1) 0.04(1) 0.021(8) -0.01(1) 0.013(9) 0.002(9) C
C28 0.09(2) 0.0990 0.02(1) -0.03(2) 0.02(1) -0.0147 C
C29 0.06(2) 0.09(2) 0.04(1) -0.02(2) -0.03(1) 0.04(1) C
C30 0.08(2) 0.04(1) 0.040(9) -0.01(1) 0.02(1) -0.00(1) C
C31 0.02(1) 0.07(2) 0.030(9) -0.00(1) 0.007(9) 0.00(1) C

loop_
_atom_site_label
_atom_site_fract_x
_atom_site_fract_y
_atom_site_fract_z
_atom_site_U_iso_or_equiv
_atom_site_occupancy
_atom_site_thermal_displace_type
_atom_site_calc_flag
_atom_site_calc_attached_atom
_atom_site_type_symbol
AG 0.31293(8) 0.8297(1) 0.00171(2) 0.063(1) 1.000 Uani ? ? Ag
N1 0.3129(9) 0.793(1) 0.0305(2) 0.06(1) 1.000 Uani ? ? N
C1 0.300(1) 0.740(1) 0.0338(3) 0.07(2) 1.000 Uani ? ? C
C2 0.304(1) 0.719(1) 0.0521(3) 0.08(2) 1.000 Uani ? ? C
C3 0.3184(9) 0.7479(9) 0.0678(2) 0.04(1) 1.000 Uani ? ? C
C4 0.333(1) 0.801(1) 0.0643(3) 0.05(1) 1.000 Uani ? ? C
C5 0.328(1) 0.825(1) 0.0456(3) 0.06(1) 1.000 Uani ? ? C
N2 0.3131(9) 0.8637(9) -0.0270(2) 0.06(1) 1.000 Uani ? ? N
C6 0.330(1) 0.8335(9) -0.0423(3) 0.05(1) 1.000 Uani ? ? C
C7 0.331(1) 0.856(1) -0.0612(3) 0.05(1) 1.000 Uani ? ? C
C8 0.3183(9) 0.911(1) -0.0641(2) 0.04(1) 1.000 Uani ? ? C
C9 0.303(1) 0.944(1) -0.0481(3) 0.06(2) 1.000 Uani ? ? C
C10 0.303(1) 0.920(1) -0.0294(3) 0.07(2) 1.000 Uani ? ? C
C11 0.3229(9) 0.726(1) 0.0880(3) 0.04(1) 1.000 Uani ? ? C
C12 0.2727(9) 0.716(1) 0.0980(3) 0.05(1) 1.000 Uani ? ? C
C13 0.274(1) 0.692(1) 0.1168(3) 0.05(1) 1.000 Uani ? ? C
C14 0.3262(9) 0.6824(8) 0.1255(2) 0.03(1) 1.000 Uani ? ? C
C15 0.3762(9) 0.692(1) 0.1152(3) 0.04(1) 1.000 Uani ? ? C
C16 0.3743(9) 0.713(1) 0.0962(3) 0.04(1) 1.000 Uani ? ? C
C17 0.218(1) 0.730(1) 0.0888(3) 0.07(2) 1.000 Uani ? ? C
C18 0.328(1) 0.664(1) 0.1470(2) 0.04(1) 1.000 Uani ? ? C
C19 0.4257(9) 0.726(1) 0.0850(3) 0.04(1) 1.000 Uani ? ? C
C20 0.430(1) 0.6803 0.1250 0.0509 0.500 Uani ? ? C
C21 0.2218(9) 0.6806(9) 0.1279(3) 0.04(1) 1.000 Uani ? ? C
C22 0.2207(8) 0.5776(9) 0.1274(2) 0.03(1) 1.000 Uani ? ? C
C23 0.2133(9) 0.5282(9) 0.1359(3) 0.04(1) 1.000 Uani ? ? C
C24 0.1945(9) 0.5240(8) 0.1557(2) 0.03(1) 1.000 Uani ? ? C
C25 0.3202(9) 0.936(1) -0.0847(2) 0.04(1) 1.000 Uani ? ? C
C26 0.197(1) 0.6233(9) 0.1572(3) 0.04(1) 1.000 Uani ? ? C
C27 0.2140(9) 0.6248(9) 0.1374(2) 0.03(1) 1.000 Uani ? ? C
C28 0.225(1) 0.4750 0.1250 0.0597 0.500 Uani ? ? C
C29 0.220(1) 0.931(1) -0.0848(3) 0.06(1) 1.000 Uani ? ? C
C30 0.185(1) 0.6771(9) 0.1689(3) 0.05(1) 1.000 Uani ? ? C
C31 0.2330(8) 0.579(1) 0.1058(3) 0.04(1) 1.000 Uani ? ? C
C32 0.072(2) 0.477(2) 0.0841(6) 0.13(1) 1.000 Uiso ? ? C
C33 0.067(2) 0.433(2) 0.1023(6) 0.14(1) 1.000 Uiso ? ? C
C34 0.073(2) 0.453(2) 0.1218(6) 0.14(2) 1.000 Uiso ? ? C
C35 0.083(2) 0.514(2) 0.1199(5) 0.11(1) 1.000 Uiso ? ? C
C36 0.088(2) 0.547(2) 0.1055(6) 0.15(2) 1.000 Uiso ? ? C
C37 0.084(2) 0.536(2) 0.0864(6) 0.16(2) 1.000 Uiso ? ? C
CL1 0.0616(7) 0.3627(7) 0.1013(2) 0.209(7) 1.000 Uiso ? ? Cl
CL2 0.0661(8) 0.4274(9) 0.0636(3) 0.257(9) 1.000 Uiso ? ? Cl
P1 0.2079 0.5922 0.0425 0.5066 1.000 Uiso ? ? P
F1 0.2672 0.5768 0.0483 0.6333 1.000 Uiso ? ? F
F2 0.2303 0.6310 0.0265 0.6333 1.000 Uiso ? ? F
F3 0.1486 0.6076 0.0367 0.6333 1.000 Uiso ? ? F
F4 0.1855 0.5534 0.0584 0.6333 1.000 Uiso ? ? F
F5 0.2088 0.6399 0.0573 0.6333 1.000 Uiso ? ? F
F6 0.2070 0.5445 0.0276 0.6333 1.000 Uiso ? ? F
O1 0.347(1) 0.944(1) 0.0178(3) 0.124(9) 1.000 Uiso ? ? O
O2 0.493(4) 0.788(3) 0.036(1) 0.21(3) 0.500 Uiso ? ? O
O3 -0.077(4) 0.655(4) 0.190(1) 0.24(4) 0.500 Uiso ? ? O
O4 0.156(2) 0.717(2) 0.0132(7) 0.31(3) 1.000 Uiso ? ? O
O5 0.068(1) 0.664(1) 0.1353(4) 0.18(1) 1.000 Uiso ? ? O
O6 0.350(2) 0.586(2) 0.0616(8) 0.33(3) 1.000 Uiso ? ? O
H1 0.2885 0.7178 0.0234 0.0971 1.000 Uiso calc C1 H
H2 0.2959 0.6810 0.0538 0.1075 1.000 Uiso calc C2 H
H3 0.3472 0.8225 0.0747 0.0793 1.000 Uiso calc C4 H
H4 0.3359 0.8630 0.0436 0.0869 1.000 Uiso calc C5 H
H5 0.3405 0.7966 -0.0404 0.0685 1.000 Uiso calc C6 H
H6 0.3405 0.8335 -0.0720 0.0669 1.000 Uiso calc C7 H
H7 0.2936 0.9808 -0.0499 0.0845 1.000 Uiso calc C9 H
H8 0.2952 0.9427 -0.0184 0.1046 1.000 Uiso calc C10 H
H9 0.1891 0.7203 0.0976 0.0908 1.000 Uiso calc C17 H
H10 0.2159 0.7675 0.0859 0.0908 1.000 Uiso calc C17 H
H11 0.2133 0.7091 0.0772 0.0908 1.000 Uiso calc C17 H
H12 0.2918 0.6600 0.1517 0.0610 1.000 Uiso calc C18 H
H13 0.3471 0.6306 0.1480 0.0610 1.000 Uiso calc C18 H
H14 0.3465 0.6914 0.1545 0.0610 1.000 Uiso calc C18 H
H15 0.4567 0.7157 0.0924 0.0722 1.000 Uiso calc C19 H
H16 0.4254 0.7071 0.0730 0.0722 1.000 Uiso calc C19 H
H17 0.4273 0.7646 0.0825 0.0722 1.000 Uiso calc C19 H
H18 0.4347 0.7077 0.1347 0.0673 1.000 Uiso calc C20 H
H19 0.1925 0.6853 0.1189 0.0523 1.000 Uiso calc C21 H
H20 0.2191 0.7072 0.1379 0.0523 1.000 Uiso calc C21 H
H21 0.1909 0.9400 -0.0935 0.0846 1.000 Uiso calc C29 H
H22 0.2186 0.8936 -0.0817 0.0846 1.000 Uiso calc C29 H
H23 0.2162 0.9524 -0.0733 0.0846 1.000 Uiso calc C29 H
H24 0.4578 0.9452 -0.0888 0.0669 1.000 Uiso calc ? H
H25 0.4270 0.9561 -0.0695 0.0669 1.000 Uiso calc ? H
H26 0.4291 0.8974 -0.0780 0.0669 1.000 Uiso calc ? H
H27 0.3660 0.9872 -0.1482 0.0529 1.000 Uiso calc ? H
H28 0.3127 0.9536 -0.1511 0.0529 1.000 Uiso calc ? H
H29 0.3095 1.0158 -0.1467 0.0529 1.000 Uiso calc ? H
H30 0.1966 0.9716 -0.1156 0.0929 1.000 Uiso calc ? H

loop_
_atom_type_symbol
_atom_type_description
_atom_type_scat_dispersion_real
_atom_type_scat_dispersion_imag
_atom_type_scat_source
C ? 0.002 0.002 International_Tables_Vol_IV_Table_2.3.1
H ? 0.000 0.000 International_Tables_Vol_IV_Table_2.3.1
Ag ? -1.085 1.101 International_Tables_Vol_IV_Table_2.3.1
Cl ? 0.132 0.159 International_Tables_Vol_IV_Table_2.3.1
F ? 0.014 0.010 International_Tables_Vol_IV_Table_2.3.1
N ? 0.004 0.003 International_Tables_Vol_IV_Table_2.3.1
O ? 0.008 0.006 International_Tables_Vol_IV_Table_2.3.1
P ? 0.090 0.095 International_Tables_Vol_IV_Table_2.3.1

loop_
_geom_angle_atom_site_label_1
_geom_angle_atom_site_label_2
_geom_angle_atom_site_label_3
_geom_angle
_geom_angle_site_symmetry_1
_geom_angle_site_symmetry_2
_geom_angle_site_symmetry_3
_geom_angle_publ_flag
N1 AG N2 178(1) . . . ?
AG N1 C1 123(1) . . . ?
AG N1 C5 116(1) . . . ?
C1 N1 C5 119(1) . . . ?
N1 C1 C2 120(2) . . . ?
C1 C2 C3 123(2) . . . ?
C2 C3 C4 115(1) . . . ?
C2 C3 C11 125(2) . . . ?
C4 C3 C11 118(2) . . . ?
C3 C4 C5 121(2) . . . ?
N1 C5 C4 118(2) . . . ?
AG N2 C6 120(1) . . . ?
AG N2 C10 119(1) . . . ?
C6 N2 C10 119(1) . . . ?
N2 C6 C7 121(2) . . . ?
C6 C7 C8 120(2) . . . ?
C7 C8 C9 119(1) . . . ?
C7 C8 C25 120(2) . . . ?
C9 C8 C25 119(2) . . . ?
C8 C9 C10 119(2) . . . ?
N2 C10 C9 120(2) . . . ?
C3 C11 C12 116(2) . . . ?
C3 C11 C16 120(1) . . . ?
C12 C11 C16 122(1) . . . ?
C11 C12 C13 118(2) . . . ?
C11 C12 C17 121(1) . . . ?
C13 C12 C17 119(2) . . . ?
C12 C13 C14 118(2) . . . ?
C12 C13 C21 120(2) . . . ?
C14 C13 C21 120(1) . . . ?
C13 C14 C15 121(1) . . . ?
C13 C14 C18 118(1) . . . ?
C15 C14 C18 119(1) . . . ?
C14 C15 C16 119(2) . . . ?
C14 C15 C20 120(1) . . . ?
C16 C15 C20 120(2) . . . ?
C11 C16 C15 118(2) . . . ?
C11 C16 C19 119(1) . . . ?
C15 C16 C19 121(2) . . . ?
C15 C20 C15 121(2) . . 23_444 ?
C13 C21 C27 119(2) . . . ?
C23 C22 C27 121(1) . . . ?
C23 C22 C31 118(2) . . . ?
C27 C22 C31 120(2) . . . ?
C22 C23 C24 121(1) . . . ?
C22 C23 C28 121(1) . . . ?
C24 C23 C28 117(1) . . . ?
C23 C24 C25 117(2) . . 16_455 ?
C23 C24 C29 122(1) . . 16_455 ?
C25 C24 C29 119(1) . 16_455 16_455 ?
C8 C25 C24 119(2) . . 32_454 ?
C8 C25 C26 117(2) . . 32_454 ?
C24 C25 C26 122(1) . 32_454 32_454 ?
C25 C26 C27 116(1) . 16_455 . ?
C25 C26 C30 121(1) . 16_455 . ?
C27 C26 C30 121(2) . . . ?
C21 C27 C22 121(1) . . . ?
C21 C27 C26 118(2) . . . ?
C22 C27 C26 120(2) . . . ?
C23 C28 C23 123(2) . . 23_444 ?
C33 C32 C37 124(4) . . . ?
C33 C32 CL2 98(3) . . . ?
C37 C32 CL2 136(3) . . . ?
C32 C33 C34 118(4) . . . ?
C32 C33 CL1 128(3) . . . ?
C34 C33 CL1 113(3) . . . ?
C33 C34 C35 106(3) . . . ?
C34 C35 C36 134(4) . . . ?
C35 C36 C37 128(5) . . . ?
C32 C37 C36 108(4) . . . ?
F1 P1 F2 90.00 . . . ?
F1 P1 F3 180.00 . . . ?
F1 P1 F4 90.00 . . . ?
F1 P1 F5 90.00 . . . ?
F1 P1 F6 90.00 . . . ?
F2 P1 F3 90.00 . . . ?
F2 P1 F4 180.00 . . . ?
F2 P1 F5 90.00 . . . ?
F2 P1 F6 90.00 . . . ?
F3 P1 F4 90.00 . . . ?
F3 P1 F5 90.00 . . . ?
F3 P1 F6 90.00 . . . ?
F4 P1 F5 90.00 . . . ?
F4 P1 F6 90.00 . . . ?
F5 P1 F6 180.00 . . . ?
P1 F1 F2 45.00 . . . ?
P1 F1 F4 45.00 . . . ?
P1 F1 F5 45.00 . . . ?
P1 F1 F6 45.00 . . . ?
F2 F1 F4 90.00 . . . ?
F2 F1 F5 60.00 . . . ?
F2 F1 F6 60.00 . . . ?
F4 F1 F5 60.00 . . . ?
F4 F1 F6 60.00 . . . ?
F5 F1 F6 90.00 . . . ?
P1 F2 F1 45.00 . . . ?
P1 F2 F3 45.00 . . . ?
P1 F2 F5 45.00 . . . ?
P1 F2 F6 45.00 . . . ?
F1 F2 F3 90.00 . . . ?
F1 F2 F5 60.00 . . . ?
F1 F2 F6 60.00 . . . ?
F3 F2 F5 60.00 . . . ?
F3 F2 F6 60.00 . . . ?
F5 F2 F6 90.00 . . . ?
P1 F3 F2 45.00 . . . ?
P1 F3 F4 45.00 . . . ?
P1 F3 F5 45.00 . . . ?
P1 F3 F6 45.00 . . . ?
F2 F3 F4 90.00 . . . ?
F2 F3 F5 60.00 . . . ?
F2 F3 F6 60.00 . . . ?
F4 F3 F5 60.00 . . . ?
F4 F3 F6 60.00 . . . ?
F5 F3 F6 90.00 . . . ?
P1 F4 F1 45.00 . . . ?
P1 F4 F3 45.00 . . . ?
P1 F4 F5 45.00 . . . ?
P1 F4 F6 45.00 . . . ?
F1 F4 F3 90.00 . . . ?
F1 F4 F5 60.00 . . . ?
F1 F4 F6 60.00 . . . ?
F3 F4 F5 60.00 . . . ?
F3 F4 F6 60.00 . . . ?
F5 F4 F6 90.00 . . . ?
P1 F5 F1 45.00 . . . ?
P1 F5 F2 45.00 . . . ?
P1 F5 F3 45.00 . . . ?
P1 F5 F4 45.00 . . . ?
F1 F5 F2 60.00 . . . ?
F1 F5 F3 90.00 . . . ?
F1 F5 F4 60.00 . . . ?
F2 F5 F3 60.00 . . . ?
F2 F5 F4 90.00 . . . ?
F3 F5 F4 60.00 . . . ?
P1 F6 F1 45.00 . . . ?
P1 F6 F2 45.00 . . . ?
P1 F6 F3 45.00 . . . ?
P1 F6 F4 45.00 . . . ?
F1 F6 F2 60.00 . . . ?
F1 F6 F3 90.00 . . . ?
F1 F6 F4 60.00 . . . ?
F2 F6 F3 60.00 . . . ?
F2 F6 F4 90.00 . . . ?
F3 F6 F4 60.00 . . . ?

loop_
_geom_bond_atom_site_label_1
_geom_bond_atom_site_label_2
_geom_bond_distance
_geom_bond_site_symmetry_1
_geom_bond_site_symmetry_2
_geom_bond_publ_flag
AG N1 2.18(2) . . ?
AG N2 2.14(2) . . ?
N1 C1 1.34(3) . . ?
N1 C5 1.36(3) . . ?
C1 C2 1.37(3) . . ?
C2 C3 1.34(3) . . ?
C3 C4 1.37(3) . . ?
C3 C11 1.50(2) . . ?
C4 C5 1.42(3) . . ?
N2 C6 1.35(3) . . ?
N2 C10 1.42(4) . . ?
C6 C7 1.41(3) . . ?
C7 C8 1.39(3) . . ?
C8 C9 1.42(3) . . ?
C8 C25 1.54(2) . . ?
C9 C10 1.40(3) . . ?
C11 C12 1.43(3) . . ?
C11 C16 1.41(3) . . ?
C12 C13 1.42(3) . . ?
C12 C17 1.52(3) . . ?
C13 C14 1.42(3) . . ?
C13 C21 1.52(3) . . ?
C14 C15 1.43(3) . . ?
C14 C18 1.55(2) . . ?
C15 C16 1.41(3) . . ?
C15 C20 1.51(3) . . ?
C15 C20 1.51(2) . 23_444 ?
C16 C19 1.51(3) . . ?
C21 C27 1.52(3) . . ?
C22 C23 1.36(3) . . ?
C22 C27 1.35(3) . . ?
C22 C31 1.51(2) . . ?
C23 C24 1.44(3) . . ?
C23 C28 1.53(2) . . ?
C23 C28 1.53(3) . 23_444 ?
C24 C25 1.33(3) . 16_455 ?
C24 C29 1.51(3) . 16_455 ?
C25 C26 1.44(3) . 32_454 ?
C26 C27 1.42(3) . . ?
C26 C30 1.57(3) . . ?
C32 C33 1.66(6) . . ?
C32 C37 1.49(6) . . ?
C32 CL2 1.86(5) . . ?
C33 C34 1.44(5) . . ?
C33 CL1 1.72(5) . . ?
C34 C35 1.50(5) . . ?
C35 C36 1.29(5) . . ?
C36 C37 1.34(6) . . ?
P1 F1 1.5500 . . ?
P1 F2 1.5500 . . ?
P1 F3 1.5500 . . ?
P1 F4 1.5500 . . ?
P1 F5 1.5500 . . ?
P1 F6 1.5500 . . ?
F1 F2 2.1920 . . ?
F1 F4 2.1920 . . ?
F1 F5 2.1920 . . ?
F1 F6 2.1920 . . ?
F2 F3 2.1920 . . ?
F2 F5 2.1920 . . ?
F2 F6 2.1920 . . ?
F3 F4 2.1920 . . ?
F3 F5 2.1920 . . ?
F3 F6 2.1920 . . ?
F4 F5 2.1920 . . ?
F4 F6 2.1920 . . ?
O2 O2 1.9(1) . 18_564 ?

loop_
_geom_contact_atom_site_label_1
_geom_contact_atom_site_label_2
_geom_contact_distance
_geom_contact_site_symmetry_1
_geom_contact_site_symmetry_2
_geom_contact_publ_flag
? ? ? ? ? ?
